data_7027555
loop_
_publ_author_name
'Shen, Zhen'
'Zuo, Jing-Lin'
'Yu, Zhi'
'Zhang, Yong'
'Bai, Jun-Feng'
'Che, Chi-Ming'
'Fun, Hoong-Kun'
'Vittal, Jagadese J.'
'You, Xiao-Zeng'

_publ_section_title
;
 Crystal structures and magnetic properties of two alternating
 azide-bridged complexes [{M(dmbpy)(N3)2}n] (M&#x2005;=&#x2005;Mn or Cu;
 dmbpy&#x2005;=&#x2005;4,4&#x2032;-dimethyl-2,2&#x2032;-bipyridine)&#x200A;&#x2020;
;
_journal_issue 19
_journal_name_full 'Journal of the Chemical Society, Dalton Transactions'
_journal_page_first 3393
_journal_paper_doi 10.1039/a903968f
_journal_year 1999
_chemical_formula_sum 'C12 H12 Cu N8'
_chemical_formula_weight 331.84
_chemical_name_systematic
; 
 ? 
;
_space_group_IT_number 2
_symmetry_cell_setting triclinic
_symmetry_space_group_name_Hall '-P 1'
_symmetry_space_group_name_H-M 'P -1'
_atom_sites_solution_hydrogens geom
_atom_sites_solution_primary direct
_atom_sites_solution_secondary difmap
_audit_creation_method SHELXL-97
_cell_angle_alpha 113.4390(10)
_cell_angle_beta 101.2280(10)
_cell_angle_gamma 101.9820(10)
_cell_formula_units_Z 2
_cell_length_a 7.9610(6)
_cell_length_b 9.3920(6)
_cell_length_c 10.7626(8)
_cell_measurement_reflns_used 3295
_cell_measurement_temperature 293(2)
_cell_measurement_theta_max 28.30
_cell_measurement_theta_min 2.17
_cell_volume 686.89(9)
_computing_cell_refinement 'SAINT (Siemens, 1996b)'
_computing_data_collection 'SMART (Siemens, 1996a)'
_computing_data_reduction SAINT
_computing_molecular_graphics SHELXTL
_computing_publication_material 'SHELXTL and PARST (Nardelli, 1995)'
_computing_structure_refinement SHELXTL
_computing_structure_solution 'SHELXTL (Sheldrick, 1997)'
_diffrn_ambient_temperature 293(2)
_diffrn_detector_area_resol_mean 8.33
_diffrn_measured_fraction_theta_full 0.977
_diffrn_measured_fraction_theta_max 0.977
_diffrn_measurement_device_type
;
Siemens SMART CCD area detector diffractometer
;
_diffrn_measurement_method '\w scan'
_diffrn_radiation_monochromator graphite
_diffrn_radiation_source 'fine-focus sealed tube'
_diffrn_radiation_type MoK\a
_diffrn_radiation_wavelength 0.71073
_diffrn_reflns_av_R_equivalents 0.0267
_diffrn_reflns_av_sigmaI/netI 0.0555
_diffrn_reflns_limit_h_max 10
_diffrn_reflns_limit_h_min -10
_diffrn_reflns_limit_k_max 12
_diffrn_reflns_limit_k_min -8
_diffrn_reflns_limit_l_max 13
_diffrn_reflns_limit_l_min -14
_diffrn_reflns_number 4892
_diffrn_reflns_theta_full 28.31
_diffrn_reflns_theta_max 28.31
_diffrn_reflns_theta_min 2.17
_exptl_absorpt_coefficient_mu 1.596
_exptl_absorpt_correction_T_max 0.6460
_exptl_absorpt_correction_T_min 0.5822
_exptl_absorpt_correction_type empirical
_exptl_absorpt_process_details 'SADABS (Sheldrick, 1996)'
_exptl_crystal_colour green
_exptl_crystal_density_diffrn 1.604
_exptl_crystal_density_method 'not measured'
_exptl_crystal_description block
_exptl_crystal_F_000 338
_exptl_crystal_size_max 0.38
_exptl_crystal_size_mid 0.36
_exptl_crystal_size_min 0.30
_refine_diff_density_max 0.579
_refine_diff_density_min -0.583
_refine_diff_density_rms 0.084
_refine_ls_extinction_method none
_refine_ls_goodness_of_fit_ref 1.032
_refine_ls_hydrogen_treatment constr
_refine_ls_matrix_type full
_refine_ls_number_parameters 192
_refine_ls_number_reflns 3352
_refine_ls_number_restraints 0
_refine_ls_restrained_S_all 1.032
_refine_ls_R_factor_all 0.0582
_refine_ls_R_factor_gt 0.0452
_refine_ls_shift/su_max 0.000
_refine_ls_shift/su_mean 0.000
_refine_ls_structure_factor_coef Fsqd
_refine_ls_weighting_details 'calc w=1/[\s^2^(Fo^2^)+(0.0699P)^2^+0.0268P] where P=(Fo^2^+2Fc^2^)/3'
_refine_ls_weighting_scheme calc
_refine_ls_wR_factor_gt 0.1151
_refine_ls_wR_factor_ref 0.1223
_reflns_number_gt 2755
_reflns_number_total 3352
_reflns_threshold_expression >2sigma(I)
_cod_data_source_file 903968fsup1.cif
_cod_data_source_block sz012m
_cod_depositor_comments
;
The following automatic conversions were performed:

'_symmetry_cell_setting' value 'Triclinic' changed to 'triclinic'
according to /home/saulius/struct/CIF-dictionaries/cif_core.dic
dictionary named 'cif_core.dic' version 2.4.2 from 2011-04-26.

Automatic conversion script
Id: cif_fix_values 1891 2012-01-12 08:04:46Z andrius 
;
_cod_original_cell_volume 686.89(8)
_cod_original_sg_symbol_H-M P-1
_cod_database_code 7027555

loop_
_symmetry_equiv_pos_as_xyz
'x, y, z'
'-x, -y, -z'

loop_
_atom_site_label
_atom_site_type_symbol
_atom_site_fract_x
_atom_site_fract_y
_atom_site_fract_z
_atom_site_U_iso_or_equiv
_atom_site_adp_type
_atom_site_occupancy
_atom_site_symmetry_multiplicity
_atom_site_calc_flag
_atom_site_refinement_flags
Cu1 Cu -0.29254(5) 0.00051(4) 0.09009(3) 0.03338(14) Uani 1 1 d .
N1 N -0.1590(3) 0.1206(3) 0.3023(3) 0.0345(5) Uani 1 1 d .
N2 N -0.4218(3) -0.1515(3) 0.1564(2) 0.0283(4) Uani 1 1 d .
N3 N -0.1502(4) 0.1743(4) 0.0563(3) 0.0519(7) Uani 1 1 d .
N4 N -0.0412(4) 0.1636(3) 0.0049(3) 0.0447(6) Uani 1 1 d .
N5 N 0.0764(6) 0.1640(5) -0.0456(6) 0.0903(14) Uani 1 1 d .
N6 N -0.4494(4) -0.1359(3) -0.1109(3) 0.0447(6) Uani 1 1 d .
N7 N -0.3995(4) -0.1314(3) -0.2078(3) 0.0426(6) Uani 1 1 d .
N8 N -0.3610(6) -0.1313(5) -0.3043(3) 0.0734(10) Uani 1 1 d .
C1 C -0.0187(5) 0.2592(4) 0.3688(4) 0.0507(8) Uani 1 1 d .
H1A H 0.0272 0.3039 0.3145 0.061 Uiso 1 1 calc R
C2 C 0.0598(5) 0.3377(4) 0.5141(4) 0.0530(9) Uani 1 1 d .
H2A H 0.1573 0.4334 0.5561 0.064 Uiso 1 1 calc R
C3 C -0.0049(4) 0.2754(4) 0.5978(3) 0.0425(7) Uani 1 1 d .
C4 C -0.1481(4) 0.1287(4) 0.5282(3) 0.0373(6) Uani 1 1 d .
H4A H -0.1946 0.0810 0.5804 0.045 Uiso 1 1 calc R
C5 C -0.2202(4) 0.0550(3) 0.3822(3) 0.0300(5) Uani 1 1 d .
C6 C -0.3674(3) -0.1041(3) 0.2973(3) 0.0277(5) Uani 1 1 d .
C7 C -0.4371(4) -0.1993(3) 0.3570(3) 0.0348(6) Uani 1 1 d .
H7A H -0.3984 -0.1617 0.4550 0.042 Uiso 1 1 calc R
C8 C -0.5666(4) -0.3531(3) 0.2682(3) 0.0361(6) Uani 1 1 d .
C9 C -0.6232(4) -0.3981(4) 0.1245(3) 0.0392(7) Uani 1 1 d .
H9A H -0.7111 -0.4982 0.0624 0.047 Uiso 1 1 calc R
C10 C -0.5505(4) -0.2961(3) 0.0723(3) 0.0359(6) Uani 1 1 d .
H10A H -0.5922 -0.3286 -0.0248 0.043 Uiso 1 1 calc R
C11 C 0.0731(6) 0.3624(5) 0.7575(4) 0.0618(10) Uani 1 1 d .
H11A H 0.0950 0.4778 0.7908 0.093 Uiso 1 1 calc R
H11B H 0.1846 0.3426 0.7852 0.093 Uiso 1 1 calc R
H11C H -0.0106 0.3224 0.7985 0.093 Uiso 1 1 calc R
C12 C -0.6368(5) -0.4636(4) 0.3281(4) 0.0551(9) Uani 1 1 d .
H12A H -0.6532 -0.4001 0.4173 0.083 Uiso 1 1 calc R
H12B H -0.5520 -0.5191 0.3426 0.083 Uiso 1 1 calc R
H12C H -0.7504 -0.5427 0.2627 0.083 Uiso 1 1 calc R

loop_
_atom_site_aniso_label
_atom_site_aniso_U_11
_atom_site_aniso_U_22
_atom_site_aniso_U_33
_atom_site_aniso_U_23
_atom_site_aniso_U_13
_atom_site_aniso_U_12
Cu1 0.0429(2) 0.0351(2) 0.02337(19) 0.01666(15) 0.01256(14) 0.00600(14)
N1 0.0361(12) 0.0340(12) 0.0276(11) 0.0144(9) 0.0068(9) 0.0021(9)
N2 0.0346(11) 0.0292(11) 0.0199(10) 0.0118(8) 0.0082(8) 0.0067(9)
N3 0.071(2) 0.0464(16) 0.0528(17) 0.0320(14) 0.0293(15) 0.0177(14)
N4 0.0479(15) 0.0428(15) 0.0541(17) 0.0331(13) 0.0166(13) 0.0122(12)
N5 0.089(3) 0.096(3) 0.145(4) 0.082(3) 0.082(3) 0.048(2)
N6 0.0604(17) 0.0483(15) 0.0243(12) 0.0171(11) 0.0164(11) 0.0107(13)
N7 0.0611(17) 0.0477(15) 0.0255(12) 0.0185(11) 0.0163(11) 0.0232(13)
N8 0.104(3) 0.103(3) 0.0372(17) 0.0394(18) 0.0402(18) 0.046(2)
C1 0.0467(18) 0.0453(18) 0.0478(19) 0.0222(15) 0.0083(15) -0.0053(14)
C2 0.0457(18) 0.0386(17) 0.050(2) 0.0144(15) -0.0034(15) -0.0059(14)
C3 0.0436(16) 0.0363(15) 0.0322(15) 0.0081(12) -0.0025(12) 0.0116(13)
C4 0.0471(16) 0.0353(14) 0.0263(14) 0.0137(11) 0.0076(12) 0.0110(12)
C5 0.0342(13) 0.0276(13) 0.0263(13) 0.0120(10) 0.0082(10) 0.0079(10)
C6 0.0351(13) 0.0275(12) 0.0205(12) 0.0118(10) 0.0081(10) 0.0088(10)
C7 0.0485(16) 0.0347(14) 0.0231(13) 0.0159(11) 0.0132(11) 0.0092(12)
C8 0.0418(15) 0.0321(14) 0.0372(15) 0.0196(12) 0.0140(12) 0.0076(12)
C9 0.0430(16) 0.0302(14) 0.0326(15) 0.0113(12) 0.0064(12) 0.0000(12)
C10 0.0432(15) 0.0344(14) 0.0213(13) 0.0109(11) 0.0044(11) 0.0041(12)
C11 0.069(2) 0.052(2) 0.0358(18) 0.0062(15) -0.0081(16) 0.0120(18)
C12 0.070(2) 0.0455(19) 0.052(2) 0.0320(17) 0.0201(17) 0.0025(16)

loop_
_atom_type_symbol
_atom_type_description
_atom_type_scat_dispersion_real
_atom_type_scat_dispersion_imag
_atom_type_scat_source
C C 0.0033 0.0016 'International Tables Vol C Tables 4.2.6.8 and 6.1.1.4'
H H 0.0000 0.0000 'International Tables Vol C Tables 4.2.6.8 and 6.1.1.4'
N N 0.0061 0.0033 'International Tables Vol C Tables 4.2.6.8 and 6.1.1.4'
Cu Cu 0.3201 1.2651 'International Tables Vol C Tables 4.2.6.8 and 6.1.1.4'

loop_
_geom_angle_atom_site_label_1
_geom_angle_atom_site_label_2
_geom_angle_atom_site_label_3
_geom_angle
N3 Cu1 N6 95.62(12)
N3 Cu1 N2 171.23(11)
N6 Cu1 N2 92.82(10)
N3 Cu1 N1 92.25(11)
N6 Cu1 N1 171.81(10)
N2 Cu1 N1 79.22(9)
C1 N1 C5 117.9(3)
C1 N1 Cu1 125.8(2)
C5 N1 Cu1 116.30(18)
C10 N2 C6 118.0(2)
C10 N2 Cu1 125.77(18)
C6 N2 Cu1 116.21(17)
N4 N3 Cu1 125.1(3)
N3 N4 N5 175.3(4)
N7 N6 Cu1 121.3(2)
N8 N7 N6 176.5(4)
N1 C1 C2 122.5(3)
C1 C2 C3 120.4(3)
C2 C3 C4 117.2(3)
C2 C3 C11 121.5(3)
C4 C3 C11 121.3(3)
C5 C4 C3 119.8(3)
N1 C5 C4 122.2(3)
N1 C5 C6 113.6(2)
C4 C5 C6 124.2(3)
N2 C6 C7 122.6(2)
N2 C6 C5 114.5(2)
C7 C6 C5 122.9(2)
C6 C7 C8 119.3(2)
C9 C8 C7 117.2(3)
C9 C8 C12 122.0(3)
C7 C8 C12 120.8(3)
C10 C9 C8 120.5(3)
N2 C10 C9 122.4(2)

loop_
_geom_bond_atom_site_label_1
_geom_bond_atom_site_label_2
_geom_bond_distance
Cu1 N3 1.987(3)
Cu1 N6 1.990(3)
Cu1 N2 2.023(2)
Cu1 N1 2.031(2)
N1 C1 1.340(4)
N1 C5 1.348(4)
N2 C10 1.341(3)
N2 C6 1.346(3)
N3 N4 1.117(4)
N4 N5 1.171(5)
N6 N7 1.199(4)
N7 N8 1.139(4)
C1 C2 1.375(5)
C2 C3 1.376(5)
C3 C4 1.397(4)
C3 C11 1.505(4)
C4 C5 1.377(4)
C5 C6 1.487(4)
C6 C7 1.381(4)
C7 C8 1.401(4)
C8 C9 1.380(4)
C8 C12 1.495(4)
C9 C10 1.376(4)
